data_4510786
loop_
_publ_author_name
'D\'iaz-Gallifa, Pau'
'Fabelo, Oscar'
'Ca\~nadillas-Delgado, Laura'
'Pas\'an, Jorge'
'Labrador, Ana'
'Lloret, Francesc'
'Julve, Miguel'
'Ruiz-P\'erez, Catalina'

_publ_section_title
;
 Synthesis, Crystal Structure and Magnetic Characterization of a Series of
 CuII--LnIIIHeterometallic [Ln = La, Ce, Pr, Nd and Sm) Metal--Organic
 Compounds with an Unusual Single Crystal to Single Crystal Phase
 Transition
;
_journal_issue 11
_journal_name_full 'Crystal Growth &amp; Design'
_journal_page_first 4735
_journal_paper_doi 10.1021/cg4008679
_journal_volume 13
_journal_year 2013
_chemical_formula_sum 'C25 H47 Cu2 O39 Sm2'
_chemical_formula_weight 1399.41
_chemical_name_systematic
;
 ?
;
_space_group_IT_number 14
_symmetry_cell_setting monoclinic
_symmetry_space_group_name_Hall '-P 2yn'
_symmetry_space_group_name_H-M 'P 1 21/n 1'
_atom_sites_solution_hydrogens geom
_atom_sites_solution_primary direct
_atom_sites_solution_secondary difmap
_audit_creation_method SHELXL-97
_cell_angle_alpha 90.00
_cell_angle_beta 99.48(3)
_cell_angle_gamma 90.00
_cell_formula_units_Z 4
_cell_length_a 10.899(2)
_cell_length_b 20.334(4)
_cell_length_c 19.785(4)
_cell_measurement_temperature 100(2)
_cell_volume 4324.9(15)
_computing_cell_refinement 'HKL2000 (Otwinowski & Minor, 1997)'
_computing_data_collection 'MxCube (ESRF, 2006)'
_computing_data_reduction 'HKL2000 (Otwinowski & Minor, 1997)'
_computing_molecular_graphics 'Ortep-3 for Windows (Farrugia, 1997)'
_computing_publication_material 'WinGX publication routines (Farrugia, 1999)'
_computing_structure_refinement 'SHELXL-97 (Sheldrick, 1997)'
_computing_structure_solution 'SHELXS-97 (Sheldrick, 1997)'
_diffrn_ambient_temperature 100(2)
_diffrn_detector 'CCD plate'
_diffrn_detector_area_resol_mean 9.6
_diffrn_measured_fraction_theta_full 0.958
_diffrn_measured_fraction_theta_max 0.958
_diffrn_measurement_device_type 'Single-axis HUBER diffractometer'
_diffrn_measurement_method 'CCD rotation images, thick slices'
_diffrn_radiation_detector 'ADSC Q210r CCD (binned mode)'
_diffrn_radiation_monochromator 'Si 111'
_diffrn_radiation_wavelength 0.73833
_diffrn_reflns_av_R_equivalents 0.0640
_diffrn_reflns_av_sigmaI/netI 0.0270
_diffrn_reflns_limit_h_max 12
_diffrn_reflns_limit_h_min -12
_diffrn_reflns_limit_k_max 23
_diffrn_reflns_limit_k_min -23
_diffrn_reflns_limit_l_max 21
_diffrn_reflns_limit_l_min -21
_diffrn_reflns_number 38379
_diffrn_reflns_theta_full 25.11
_diffrn_reflns_theta_max 25.11
_diffrn_reflns_theta_min 1.50
_diffrn_source synchrotron
_diffrn_source_type 'ESRF-CRG BM16'
_exptl_absorpt_coefficient_mu 3.995
_exptl_absorpt_correction_T_max 0.4296
_exptl_absorpt_correction_T_min 0.4186
_exptl_absorpt_correction_type sphere
_exptl_absorpt_process_details
;
Interpolation using  Int.Tab. Vol. C (1992) p. 523,Tab. 6.3.3.3
for values of muR in the range 0-2.5, and Int.Tab. Vol.II (1959)
p.302; Table 5.3.6 B for muR in the range 2.6-10.0.
The interpolation procedure of C.W.Dwiggins Jr (Acta Cryst.(1975)
A31,146-148) is used with some modification.
;
_exptl_crystal_density_diffrn 2.149
_exptl_crystal_density_method 'not measured'
_exptl_crystal_F_000 2764
_exptl_crystal_size_rad 0.1500
_refine_diff_density_max 3.883
_refine_diff_density_min -2.083
_refine_diff_density_rms 0.191
_refine_ls_extinction_method none
_refine_ls_goodness_of_fit_ref 1.103
_refine_ls_hydrogen_treatment constr
_refine_ls_matrix_type full
_refine_ls_number_parameters 613
_refine_ls_number_reflns 6601
_refine_ls_number_restraints 0
_refine_ls_restrained_S_all 1.103
_refine_ls_R_factor_all 0.0595
_refine_ls_R_factor_gt 0.0522
_refine_ls_shift/su_max 0.002
_refine_ls_shift/su_mean 0.000
_refine_ls_structure_factor_coef Fsqd
_refine_ls_weighting_details 'calc w=1/[\s^2^(Fo^2^)+(0.0967P)^2^+28.7937P] where P=(Fo^2^+2Fc^2^)/3'
_refine_ls_weighting_scheme calc
_refine_ls_wR_factor_gt 0.1502
_refine_ls_wR_factor_ref 0.1589
_reflns_number_gt 5660
_reflns_number_total 6601
_reflns_threshold_expression >2sigma(I)
_cod_data_source_file 5B.cif
_cod_data_source_block 5B
_cod_depositor_comments
;
The following automatic conversions were performed:

'_symmetry_cell_setting' value 'Monoclinic' changed to 'monoclinic'
according to
/usr/data/users/saulius/automatic-downloads/retrospective/ACS/lib/dictionaries/cif_core.dic
dictionary named 'cif_core.dic' version 2.4.2 from
2011-04-26.

'_refine_ls_hydrogen_treatment' value 'Constr' changed
to 'constr' according to
/usr/data/users/saulius/automatic-downloads/retrospective/ACS/lib/dictionaries/cif_core.dic
dictionary named 'cif_core.dic' version 2.4.2 from 2011-04-26.

Automatic conversion script
Id: cif_fix_values 2281 2013-09-26 08:29:07Z andrius 
;
_cod_original_cell_volume 4324.8(15)
_cod_original_sg_symbol_H-M P21/n
_cod_database_code 4510786
_exptl_absorpt_correction_t_ave 0.4249

loop_
_symmetry_equiv_pos_as_xyz
'x, y, z'
'-x+1/2, y+1/2, -z+1/2'
'-x, -y, -z'
'x-1/2, -y-1/2, z-1/2'

loop_
_atom_site_label
_atom_site_type_symbol
_atom_site_fract_x
_atom_site_fract_y
_atom_site_fract_z
_atom_site_U_iso_or_equiv
_atom_site_adp_type
_atom_site_occupancy
_atom_site_symmetry_multiplicity
_atom_site_calc_flag
_atom_site_refinement_flags
Sm1 Sm -0.45955(3) 0.129257(18) 0.346133(19) 0.01698(16) Uani 1 1 d .
Sm2 Sm 0.84290(4) 0.127594(19) 1.08190(2) 0.02389(17) Uani 1 1 d .
Cu1 Cu 0.08220(8) 0.17331(5) 0.83157(5) 0.0225(2) Uani 1 1 d .
Cu2 Cu 0.29906(8) 0.17326(4) 0.59024(4) 0.0189(2) Uani 1 1 d .
C1 C -0.2532(6) 0.2604(4) 0.5212(4) 0.0211(16) Uani 1 1 d .
C2 C -0.2850(7) 0.2963(4) 0.5761(4) 0.0223(16) Uani 1 1 d .
C3 C -0.2111(6) 0.2928(4) 0.6395(4) 0.0203(16) Uani 1 1 d .
H3 H -0.2297 0.3190 0.6750 0.024 Uiso 1 1 calc R
C4 C -0.1094(6) 0.2510(4) 0.6512(4) 0.0209(16) Uani 1 1 d .
C5 C -0.0774(6) 0.2149(4) 0.5966(4) 0.0219(16) Uani 1 1 d .
C6 C -0.1493(7) 0.2193(4) 0.5325(4) 0.0245(17) Uani 1 1 d .
H6 H -0.1283 0.1948 0.4965 0.029 Uiso 1 1 calc R
C7 C -0.3232(6) 0.2668(4) 0.4500(4) 0.0195(16) Uani 1 1 d .
C8 C -0.4085(7) 0.3309(4) 0.5706(4) 0.0244(17) Uani 1 1 d .
C9 C -0.0421(6) 0.2421(4) 0.7229(4) 0.0232(17) Uani 1 1 d .
C10 C 0.0373(7) 0.1715(4) 0.6066(4) 0.0236(17) Uani 1 1 d .
C11 C -0.1273(6) -0.0132(4) 0.4880(4) 0.0226(16) Uani 1 1 d .
C12 C -0.0771(7) 0.0350(4) 0.4493(4) 0.0218(16) Uani 1 1 d .
C13 C 0.0493(7) 0.0468(4) 0.4624(4) 0.0256(17) Uani 1 1 d .
H13 H 0.0825 0.0786 0.4368 0.031 Uiso 1 1 calc R
C14 C -0.2633(7) -0.0308(4) 0.4762(4) 0.0223(16) Uani 1 1 d .
C15 C -0.1588(7) 0.0760(4) 0.3965(4) 0.0277(18) Uani 1 1 d .
C20 C 0.4606(6) 0.2082(4) 0.8270(4) 0.0208(16) Uani 1 1 d .
C21 C 0.4903(6) 0.2444(4) 0.7724(4) 0.0203(16) Uani 1 1 d .
C22 C 0.5924(7) 0.2866(4) 0.7833(4) 0.0258(17) Uani 1 1 d .
H22 H 0.6106 0.3125 0.7475 0.031 Uiso 1 1 calc R
C23 C 0.6675(6) 0.2903(4) 0.8473(4) 0.0191(15) Uani 1 1 d .
C24 C 0.6372(6) 0.2534(4) 0.9016(4) 0.0199(16) Uani 1 1 d .
C25 C 0.5342(6) 0.2123(4) 0.8911(4) 0.0210(16) Uani 1 1 d .
H25 H 0.5144 0.1874 0.9272 0.025 Uiso 1 1 calc R
C27 C 0.4204(6) 0.2353(4) 0.7005(4) 0.0233(17) Uani 1 1 d .
C28 C 0.7893(7) 0.3272(4) 0.8545(4) 0.0228(17) Uani 1 1 d .
C29 C 0.7064(6) 0.2598(4) 0.9743(4) 0.0204(16) Uani 1 1 d .
O1 O -0.3567(5) 0.2165(3) 0.4158(3) 0.0250(12) Uani 1 1 d .
O2 O -0.3391(5) 0.3252(3) 0.4276(3) 0.0269(12) Uani 1 1 d .
O3 O -0.5014(5) 0.3055(3) 0.5327(3) 0.0265(12) Uani 1 1 d .
O4 O -0.4209(6) 0.3807(3) 0.6065(3) 0.0357(15) Uani 1 1 d .
O5 O -0.0348(5) 0.2884(3) 0.7638(3) 0.0322(14) Uani 1 1 d .
O6 O 0.0009(5) 0.1853(3) 0.7374(3) 0.0302(13) Uani 1 1 d .
O7 O 0.1393(5) 0.2040(3) 0.6147(3) 0.0279(12) Uani 1 1 d .
O8 O 0.0271(6) 0.1116(3) 0.6032(4) 0.0394(15) Uani 1 1 d .
O9 O -0.3078(5) -0.0640(3) 0.4238(3) 0.0342(14) Uani 1 1 d .
O10 O -0.3233(5) -0.0116(3) 0.5215(3) 0.0351(14) Uani 1 1 d .
O11 O -0.2736(4) 0.0756(3) 0.3964(3) 0.0256(12) Uani 1 1 d .
O12 O -0.1073(6) 0.1086(4) 0.3553(4) 0.058(2) Uani 1 1 d .
O13 O 0.2424(5) 0.1972(3) 0.8042(3) 0.0261(12) Uani 1 1 d .
O14 O 0.3524(6) 0.1085(3) 0.8413(4) 0.0425(16) Uani 1 1 d .
O15 O 0.3789(5) 0.1782(3) 0.6854(3) 0.0270(12) Uani 1 1 d .
O16 O 0.4121(5) 0.2824(3) 0.6601(3) 0.0319(13) Uani 1 1 d .
O17 O 0.7993(5) 0.3802(3) 0.8238(3) 0.0320(14) Uani 1 1 d .
O18 O 0.8825(4) 0.3004(3) 0.8896(3) 0.0232(12) Uani 1 1 d .
O19 O 0.7332(5) 0.2085(3) 1.0087(3) 0.0306(13) Uani 1 1 d .
O20 O 0.7257(5) 0.3173(3) 0.9946(3) 0.0238(12) Uani 1 1 d .
O1W O -0.4866(5) 0.0903(3) 0.4633(3) 0.0271(12) Uani 1 1 d .
O2W O -0.4997(7) 0.0064(3) 0.3450(4) 0.0481(18) Uani 1 1 d .
O3W O -0.4819(9) 0.0801(4) 0.2296(4) 0.072(3) Uani 1 1 d .
O4W O -0.2865(5) 0.1713(3) 0.2853(3) 0.0264(12) Uani 1 1 d .
O5W O 0.6674(6) 0.1641(3) 1.1416(3) 0.0363(14) Uani 1 1 d .
O6W O 0.8837(9) 0.0808(4) 1.1992(4) 0.065(2) Uani 1 1 d .
O7W O 0.8927(9) 0.0074(4) 1.0803(4) 0.062(2) Uani 1 1 d .
O8W O 0.6526(7) 0.0637(4) 1.0398(5) 0.067(2) Uani 1 1 d .
O9W O 0.8791(8) 0.0854(3) 0.9690(4) 0.0525(19) Uani 1 1 d .
O10W O -0.0851(5) 0.1723(3) 0.8633(3) 0.0348(14) Uani 1 1 d .
O11W O 0.0811(12) 0.0674(5) 0.8127(5) 0.095(4) Uani 1 1 d .
O13W O 0.4700(5) 0.1774(3) 0.5625(3) 0.0302(13) Uani 1 1 d .
C26 C 0.3437(7) 0.1662(4) 0.8224(4) 0.0237(17) Uani 1 1 d .
O1X O 0.7512(9) -0.0213(5) 0.9080(6) 0.098(4) Uani 1 1 d .
O2X O 0.8116(9) 0.0593(5) 0.6306(5) 0.076(3) Uani 1 1 d .
O3X O 0.6136(10) -0.0754(5) 1.0097(5) 0.088(3) Uani 1 1 d .
O4X O 0.5593(10) 0.0403(5) 0.8189(8) 0.122(5) Uani 1 1 d .
O5X O 0.1938(11) 0.0428(6) 0.7076(5) 0.100(4) Uani 1 1 d .
O7X O 0.8696(12) -0.0251(7) 0.7452(6) 0.128(5) Uani 1 1 d .
O8X O 0.708(3) 0.1221(12) 0.745(3) 0.51(4) Uani 1 1 d .

loop_
_atom_site_aniso_label
_atom_site_aniso_U_11
_atom_site_aniso_U_22
_atom_site_aniso_U_33
_atom_site_aniso_U_23
_atom_site_aniso_U_13
_atom_site_aniso_U_12
Sm1 0.0073(2) 0.0261(3) 0.0166(3) 0.00136(14) -0.00100(15) 0.00107(13)
Sm2 0.0205(3) 0.0273(3) 0.0235(3) 0.00126(15) 0.00244(18) -0.00121(15)
Cu1 0.0160(5) 0.0326(5) 0.0176(5) 0.0001(4) -0.0014(4) -0.0014(4)
Cu2 0.0109(4) 0.0303(5) 0.0136(5) -0.0010(3) -0.0032(3) 0.0009(3)
C1 0.008(3) 0.038(4) 0.015(4) 0.001(3) -0.006(3) -0.002(3)
C2 0.016(4) 0.033(4) 0.018(4) -0.003(3) 0.004(3) 0.002(3)
C3 0.011(3) 0.031(4) 0.019(4) -0.005(3) 0.001(3) 0.002(3)
C4 0.012(3) 0.033(4) 0.017(4) -0.005(3) -0.001(3) -0.005(3)
C5 0.009(3) 0.039(4) 0.018(4) -0.002(3) 0.001(3) -0.005(3)
C6 0.019(4) 0.037(4) 0.017(4) -0.008(3) 0.003(3) 0.001(3)
C7 0.005(3) 0.036(4) 0.017(4) -0.004(3) 0.001(3) -0.005(3)
C8 0.025(4) 0.032(4) 0.015(4) -0.001(3) -0.002(3) -0.003(3)
C9 0.010(3) 0.042(5) 0.018(4) -0.001(3) 0.002(3) 0.002(3)
C10 0.015(4) 0.043(5) 0.012(4) -0.001(3) 0.001(3) 0.006(3)
C11 0.009(4) 0.025(4) 0.033(5) -0.001(3) -0.001(3) 0.003(3)
C12 0.013(4) 0.032(4) 0.020(4) 0.002(3) 0.001(3) 0.004(3)
C13 0.013(4) 0.033(4) 0.030(5) -0.001(3) 0.003(3) -0.003(3)
C14 0.012(4) 0.023(4) 0.031(5) 0.007(3) 0.001(3) 0.002(3)
C15 0.012(4) 0.034(4) 0.035(5) 0.007(4) -0.001(3) 0.002(3)
C20 0.012(3) 0.029(4) 0.021(4) 0.000(3) 0.001(3) -0.003(3)
C21 0.007(3) 0.033(4) 0.019(4) 0.000(3) -0.001(3) 0.002(3)
C22 0.012(4) 0.040(5) 0.024(5) 0.002(3) -0.001(3) -0.001(3)
C23 0.005(3) 0.031(4) 0.019(4) 0.003(3) -0.004(3) 0.000(3)
C24 0.007(3) 0.032(4) 0.020(4) -0.005(3) -0.001(3) 0.002(3)
C25 0.010(3) 0.035(4) 0.016(4) 0.000(3) -0.001(3) -0.001(3)
C27 0.006(3) 0.043(5) 0.020(4) 0.001(3) 0.000(3) 0.001(3)
C28 0.013(4) 0.040(5) 0.016(4) -0.006(3) 0.003(3) -0.004(3)
C29 0.005(3) 0.039(5) 0.017(4) 0.001(3) 0.003(3) -0.003(3)
O1 0.018(3) 0.038(3) 0.018(3) -0.005(2) -0.002(2) -0.004(2)
O2 0.030(3) 0.036(3) 0.012(3) 0.000(2) -0.005(2) 0.002(2)
O3 0.015(3) 0.037(3) 0.027(3) 0.000(2) 0.000(2) 0.003(2)
O4 0.028(3) 0.035(3) 0.043(4) -0.011(3) 0.004(3) 0.000(2)
O5 0.028(3) 0.045(4) 0.020(3) -0.011(3) -0.006(2) -0.007(3)
O6 0.024(3) 0.047(4) 0.017(3) -0.002(2) -0.005(2) 0.006(3)
O7 0.014(3) 0.040(3) 0.030(3) -0.002(2) 0.004(2) -0.003(2)
O8 0.028(3) 0.037(4) 0.050(4) -0.011(3) -0.002(3) 0.003(3)
O9 0.023(3) 0.028(3) 0.046(4) 0.002(3) -0.010(3) -0.001(2)
O10 0.014(3) 0.052(4) 0.039(4) 0.003(3) 0.002(3) -0.002(3)
O11 0.006(2) 0.031(3) 0.039(3) 0.011(2) 0.001(2) 0.005(2)
O12 0.016(3) 0.084(5) 0.074(5) 0.053(4) 0.012(3) 0.005(3)
O13 0.010(3) 0.039(3) 0.029(3) 0.000(2) 0.001(2) -0.001(2)
O14 0.025(3) 0.039(4) 0.059(5) 0.008(3) -0.007(3) -0.002(3)
O15 0.023(3) 0.040(3) 0.016(3) -0.002(2) -0.002(2) -0.002(2)
O16 0.029(3) 0.043(4) 0.020(3) 0.004(3) -0.007(2) 0.000(3)
O17 0.014(3) 0.037(3) 0.045(4) 0.009(3) 0.003(3) -0.003(2)
O18 0.005(2) 0.038(3) 0.025(3) 0.001(2) -0.001(2) -0.005(2)
O19 0.022(3) 0.037(3) 0.028(3) 0.004(3) -0.010(2) -0.001(2)
O20 0.020(3) 0.035(3) 0.014(3) 0.000(2) -0.003(2) -0.002(2)
O1W 0.017(3) 0.038(3) 0.028(3) 0.008(2) 0.009(2) 0.003(2)
O2W 0.048(4) 0.034(4) 0.054(5) 0.001(3) -0.013(3) -0.002(3)
O3W 0.115(8) 0.063(5) 0.041(5) -0.023(4) 0.026(5) -0.026(5)
O4W 0.021(3) 0.037(3) 0.022(3) 0.002(2) 0.005(2) -0.001(2)
O5W 0.031(3) 0.045(4) 0.034(4) 0.002(3) 0.010(3) 0.003(3)
O6W 0.109(7) 0.050(5) 0.037(4) 0.014(3) 0.014(4) 0.017(4)
O7W 0.088(6) 0.047(4) 0.053(5) 0.005(3) 0.014(4) 0.011(4)
O8W 0.047(5) 0.054(5) 0.097(7) -0.019(4) 0.007(4) -0.020(4)
O9W 0.084(6) 0.043(4) 0.034(4) -0.008(3) 0.021(4) -0.018(4)
O10W 0.029(3) 0.042(3) 0.036(4) 0.003(3) 0.013(3) -0.005(3)
O11W 0.167(11) 0.072(6) 0.057(6) 0.019(5) 0.051(6) 0.031(7)
O13W 0.019(3) 0.038(3) 0.033(3) -0.003(2) 0.004(2) -0.002(2)
C26 0.016(4) 0.034(5) 0.019(4) 0.001(3) -0.003(3) -0.009(3)
O1X 0.069(6) 0.073(6) 0.145(10) -0.041(6) 0.000(6) 0.003(5)
O2X 0.065(6) 0.080(6) 0.080(7) -0.004(5) 0.008(5) -0.019(5)
O3X 0.094(8) 0.085(7) 0.080(7) 0.006(5) -0.004(6) 0.006(6)
O4X 0.079(7) 0.070(7) 0.201(14) -0.056(8) -0.022(8) 0.020(5)
O5X 0.129(11) 0.094(8) 0.085(8) -0.001(6) 0.042(7) 0.013(6)
O7X 0.100(9) 0.149(11) 0.114(10) -0.004(8) -0.041(8) -0.048(8)
O8X 0.28(3) 0.20(3) 1.16(10) -0.27(4) 0.51(5) -0.10(2)

loop_
_atom_type_symbol
_atom_type_description
_atom_type_scat_dispersion_real
_atom_type_scat_dispersion_imag
_atom_type_scat_source
C C 0.0033 0.0016 'International Tables Vol C Tables 4.2.6.8 and 6.1.1.4'
H H 0.0000 0.0000 'International Tables Vol C Tables 4.2.6.8 and 6.1.1.4'
O O 0.0106 0.0060 'International Tables Vol C Tables 4.2.6.8 and 6.1.1.4'
Sm Sm -0.1638 3.4418 'International Tables Vol C Tables 4.2.6.8 and 6.1.1.4'
Cu Cu 0.3201 1.2651 'International Tables Vol C Tables 4.2.6.8 and 6.1.1.4'

loop_
_geom_angle_atom_site_label_1
_geom_angle_atom_site_label_2
_geom_angle_atom_site_label_3
_geom_angle
_geom_angle_site_symmetry_1
_geom_angle_site_symmetry_3
O11 Sm1 O5 141.59(19) . 4_565
O11 Sm1 O1 79.25(19) . .
O5 Sm1 O1 87.1(2) 4_565 .
O11 Sm1 O3W 98.6(3) . .
O5 Sm1 O3W 71.3(3) 4_565 .
O1 Sm1 O3W 142.4(2) . .
O11 Sm1 O18 135.15(19) . 4_465
O5 Sm1 O18 69.77(19) 4_565 4_465
O1 Sm1 O18 70.31(17) . 4_465
O3W Sm1 O18 125.6(3) . 4_465
O11 Sm1 O1W 71.93(18) . .
O5 Sm1 O1W 140.54(19) 4_565 .
O1 Sm1 O1W 79.54(18) . .
O3W Sm1 O1W 136.0(2) . .
O18 Sm1 O1W 70.77(17) 4_465 .
O11 Sm1 O2W 71.6(2) . .
O5 Sm1 O2W 130.2(2) 4_565 .
O1 Sm1 O2W 142.6(2) . .
O3W Sm1 O2W 66.8(3) . .
O18 Sm1 O2W 116.1(2) 4_465 .
O1W Sm1 O2W 69.6(2) . .
O11 Sm1 O4W 72.83(18) . .
O5 Sm1 O4W 68.87(19) 4_565 .
O1 Sm1 O4W 73.26(18) . .
O3W Sm1 O4W 70.4(2) . .
O18 Sm1 O4W 125.20(17) 4_465 .
O1W Sm1 O4W 138.65(17) . .
O2W Sm1 O4W 117.8(2) . .
O11 Sm1 O17 143.86(19) . 4_465
O5 Sm1 O17 73.2(2) 4_565 4_465
O1 Sm1 O17 120.94(18) . 4_465
O3W Sm1 O17 82.6(3) . 4_465
O18 Sm1 O17 50.64(17) 4_465 4_465
O1W Sm1 O17 82.20(19) . 4_465
O2W Sm1 O17 76.0(2) . 4_465
O4W Sm1 O17 138.69(19) . 4_465
O11 Sm1 C28 149.7(2) . 4_465
O5 Sm1 C28 66.7(2) 4_565 4_465
O1 Sm1 C28 95.6(2) . 4_465
O3W Sm1 C28 103.1(3) . 4_465
O18 Sm1 C28 25.5(2) 4_465 4_465
O1W Sm1 C28 77.80(19) . 4_465
O2W Sm1 C28 97.9(2) . 4_465
O4W Sm1 C28 134.6(2) . 4_465
O17 Sm1 C28 25.5(2) 4_465 4_465
O19 Sm2 O16 86.5(2) . 4_666
O19 Sm2 O8W 81.3(3) . .
O16 Sm2 O8W 139.8(2) 4_666 .
O19 Sm2 O6W 146.1(2) . .
O16 Sm2 O6W 72.8(2) 4_666 .
O8W Sm2 O6W 97.2(3) . .
O19 Sm2 O9W 80.2(2) . .
O16 Sm2 O9W 138.8(2) 4_666 .
O8W Sm2 O9W 76.4(3) . .
O6W Sm2 O9W 132.7(3) . .
O19 Sm2 O3 72.03(19) . 4_766
O16 Sm2 O3 71.25(19) 4_666 4_766
O8W Sm2 O3 137.9(3) . 4_766
O6W Sm2 O3 123.1(3) . 4_766
O9W Sm2 O3 67.6(2) . 4_766
O19 Sm2 O7W 139.0(2) . .
O16 Sm2 O7W 134.1(2) 4_666 .
O8W Sm2 O7W 69.8(3) . .
O6W Sm2 O7W 68.4(3) . .
O9W Sm2 O7W 65.5(2) . .
O3 Sm2 O7W 111.4(2) 4_766 .
O19 Sm2 O5W 74.8(2) . .
O16 Sm2 O5W 70.2(2) 4_666 .
O8W Sm2 O5W 69.7(2) . .
O6W Sm2 O5W 73.0(3) . .
O9W Sm2 O5W 140.2(2) . .
O3 Sm2 O5W 129.83(19) 4_766 .
O7W Sm2 O5W 118.4(3) . .
O19 Sm2 O4 123.57(19) . 4_766
O16 Sm2 O4 74.4(2) 4_666 4_766
O8W Sm2 O4 142.7(2) . 4_766
O6W Sm2 O4 77.1(3) . 4_766
O9W Sm2 O4 81.0(3) . 4_766
O3 Sm2 O4 51.61(18) 4_766 4_766
O7W Sm2 O4 73.9(3) . 4_766
O5W Sm2 O4 138.8(2) . 4_766
O19 Sm2 C8 97.7(2) . 4_766
O16 Sm2 C8 68.4(2) 4_666 4_766
O8W Sm2 C8 151.1(3) . 4_766
O6W Sm2 C8 99.1(3) . 4_766
O9W Sm2 C8 75.0(2) . 4_766
O3 Sm2 C8 26.0(2) 4_766 4_766
O7W Sm2 C8 94.4(3) . 4_766
O5W Sm2 C8 138.3(2) . 4_766
O4 Sm2 C8 25.8(2) 4_766 4_766
O6 Cu1 O2 171.8(2) . 4_666
O6 Cu1 O13 89.4(2) . .
O2 Cu1 O13 89.8(2) 4_666 .
O6 Cu1 O10W 90.4(2) . .
O2 Cu1 O10W 88.4(3) 4_666 .
O13 Cu1 O10W 166.2(2) . .
O6 Cu1 O11W 88.3(3) . .
O2 Cu1 O11W 99.8(3) 4_666 .
O13 Cu1 O11W 100.1(3) . .
O10W Cu1 O11W 93.6(4) . .
O20 Cu2 O15 171.1(2) 4_565 .
O20 Cu2 O7 88.3(2) 4_565 .
O15 Cu2 O7 91.0(2) . .
O20 Cu2 O13W 88.9(2) 4_565 .
O15 Cu2 O13W 88.6(2) . .
O7 Cu2 O13W 159.3(2) . .
O20 Cu2 O9 89.7(2) 4_565 3_556
O15 Cu2 O9 98.7(2) . 3_556
O7 Cu2 O9 113.5(2) . 3_556
O13W Cu2 O9 87.0(2) . 3_556
C6 C1 C2 119.1(7) . .
C6 C1 C7 118.6(7) . .
C2 C1 C7 122.2(7) . .
C3 C2 C1 119.8(7) . .
C3 C2 C8 118.2(6) . .
C1 C2 C8 121.4(6) . .
C2 C3 C4 121.1(7) . .
C3 C4 C5 119.2(7) . .
C3 C4 C9 119.1(7) . .
C5 C4 C9 121.5(7) . .
C6 C5 C4 119.9(7) . .
C6 C5 C10 119.3(7) . .
C4 C5 C10 120.7(6) . .
C5 C6 C1 120.7(7) . .
O1 C7 O2 124.6(7) . .
O1 C7 C1 119.8(7) . .
O2 C7 C1 115.5(7) . .
O4 C8 O3 120.9(7) . .
O4 C8 C2 120.9(7) . .
O3 C8 C2 118.0(7) . .
O4 C8 Sm2 62.0(4) . 4_465
O3 C8 Sm2 59.7(4) . 4_465
C2 C8 Sm2 166.3(5) . 4_465
O5 C9 O6 124.5(7) . .
O5 C9 C4 119.7(7) . .
O6 C9 C4 115.7(7) . .
O8 C10 O7 126.2(7) . .
O8 C10 C5 120.4(7) . .
O7 C10 C5 113.3(7) . .
C13 C11 C12 119.1(7) 3_556 .
C13 C11 C14 118.1(7) 3_556 .
C12 C11 C14 122.8(7) . .
C13 C12 C11 119.0(7) . .
C13 C12 C15 119.4(7) . .
C11 C12 C15 121.6(6) . .
C11 C13 C12 121.9(7) 3_556 .
O10 C14 O9 125.1(7) . .
O10 C14 C11 115.5(7) . .
O9 C14 C11 119.4(7) . .
O12 C15 O11 123.9(7) . .
O12 C15 C12 117.9(7) . .
O11 C15 C12 118.2(7) . .
C25 C20 C21 120.3(7) . .
C25 C20 C26 116.1(7) . .
C21 C20 C26 123.4(6) . .
C22 C21 C20 119.2(7) . .
C22 C21 C27 119.2(7) . .
C20 C21 C27 121.5(7) . .
C21 C22 C23 120.6(7) . .
C22 C23 C24 119.6(7) . .
C22 C23 C28 119.2(7) . .
C24 C23 C28 120.7(6) . .
C25 C24 C23 119.8(7) . .
C25 C24 C29 117.3(7) . .
C23 C24 C29 122.7(6) . .
C24 C25 C20 120.4(7) . .
O16 C27 O15 124.8(7) . .
O16 C27 C21 119.0(7) . .
O15 C27 C21 116.1(7) . .
O17 C28 O18 121.1(7) . .
O17 C28 C23 121.8(7) . .
O18 C28 C23 117.0(7) . .
O17 C28 Sm1 63.4(4) . 4_766
O18 C28 Sm1 58.7(4) . 4_766
C23 C28 Sm1 165.2(5) . 4_766
O20 C29 O19 126.5(7) . .
O20 C29 C24 114.8(7) . .
O19 C29 C24 118.6(7) . .
C7 O1 Sm1 169.1(5) . .
C7 O2 Cu1 111.5(5) . 4_565
C8 O3 Sm2 94.4(5) . 4_465
C8 O4 Sm2 92.2(5) . 4_465
C9 O5 Sm1 163.7(5) . 4_666
C9 O6 Cu1 115.3(5) . .
C10 O7 Cu2 125.8(5) . .
C14 O9 Cu2 127.7(5) . 3_556
C15 O11 Sm1 141.5(5) . .
C26 O13 Cu1 124.5(5) . .
C27 O15 Cu2 111.3(5) . .
C27 O16 Sm2 166.3(5) . 4_565
C28 O17 Sm1 91.1(4) . 4_766
C28 O18 Sm1 95.8(5) . 4_766
C29 O19 Sm2 162.7(5) . .
C29 O20 Cu2 115.4(5) . 4_666
O14 C26 O13 125.4(7) . .
O14 C26 C20 119.6(7) . .
O13 C26 C20 114.7(7) . .

loop_
_geom_bond_atom_site_label_1
_geom_bond_atom_site_label_2
_geom_bond_distance
_geom_bond_site_symmetry_2
Sm1 O11 2.372(5) .
Sm1 O5 2.384(5) 4_565
Sm1 O1 2.407(5) .
Sm1 O3W 2.488(7) .
Sm1 O18 2.498(5) 4_465
Sm1 O1W 2.512(5) .
Sm1 O2W 2.535(7) .
Sm1 O4W 2.547(5) .
Sm1 O17 2.600(5) 4_465
Sm1 C28 2.907(7) 4_465
Sm2 O19 2.379(6) .
Sm2 O16 2.435(6) 4_666
Sm2 O8W 2.473(7) .
Sm2 O6W 2.481(7) .
Sm2 O9W 2.484(7) .
Sm2 O3 2.494(5) 4_766
Sm2 O7W 2.504(8) .
Sm2 O5W 2.520(6) .
Sm2 O4 2.546(6) 4_766
Sm2 C8 2.881(8) 4_766
Cu1 O6 1.942(5) .
Cu1 O2 1.952(5) 4_666
Cu1 O13 1.972(5) .
Cu1 O10W 2.024(6) .
Cu1 O11W 2.186(10) .
Cu2 O20 1.939(5) 4_565
Cu2 O15 1.942(5) .
Cu2 O7 1.984(5) .
Cu2 O13W 2.029(6) .
Cu2 O9 2.243(6) 3_556
C1 C6 1.394(11) .
C1 C2 1.400(11) .
C1 C7 1.494(10) .
C2 C3 1.375(10) .
C2 C8 1.507(11) .
C3 C4 1.385(11) .
C4 C5 1.398(11) .
C4 C9 1.497(11) .
C5 C6 1.379(11) .
C5 C10 1.517(10) .
C7 O1 1.248(9) .
C7 O2 1.269(10) .
C8 O4 1.256(10) .
C8 O3 1.266(9) .
C8 Sm2 2.881(8) 4_465
C9 O5 1.237(10) .
C9 O6 1.261(10) .
C10 O8 1.223(10) .
C10 O7 1.281(10) .
C11 C13 1.370(11) 3_556
C11 C12 1.408(11) .
C11 C14 1.505(10) .
C12 C13 1.380(10) .
C12 C15 1.508(11) .
C13 C11 1.370(11) 3_556
C14 O10 1.256(10) .
C14 O9 1.264(10) .
C15 O12 1.252(10) .
C15 O11 1.251(9) .
C20 C25 1.387(10) .
C20 C21 1.389(11) .
C20 C26 1.524(10) .
C21 C22 1.394(11) .
C21 C27 1.510(10) .
C22 C23 1.392(11) .
C23 C24 1.394(11) .
C23 C28 1.512(10) .
C24 C25 1.387(10) .
C24 C29 1.514(10) .
C27 O16 1.241(10) .
C27 O15 1.264(10) .
C28 O17 1.250(10) .
C28 O18 1.256(9) .
C28 Sm1 2.907(7) 4_766
C29 O20 1.243(10) .
C29 O19 1.254(10) .
O2 Cu1 1.952(5) 4_565
O3 Sm2 2.494(5) 4_465
O4 Sm2 2.546(6) 4_465
O5 Sm1 2.384(5) 4_666
O9 Cu2 2.243(6) 3_556
O13 C26 1.272(10) .
O14 C26 1.229(10) .
O16 Sm2 2.435(6) 4_565
O17 Sm1 2.600(5) 4_766
O18 Sm1 2.498(5) 4_766
O20 Cu2 1.939(5) 4_666
